data_7155386
loop_
_publ_author_name
'Becerra-Figueroa, Liliana'
'Brun, Elodie'
'Mathieson, Michael'
'Farrugia, Louis J.'
'Wilson, Claire'
'Prunet, Jo\"elle'
'Gamba-S\'anchez, Diego'

_publ_section_title
;
 Diastereoselective synthesis of trifluoromethylated 1,3-dioxanes by
 intramolecular oxa-Michael reaction.
;
_journal_issue 2
_journal_name_full 'Organic &amp; biomolecular chemistry'
_journal_page_first 301
_journal_page_last 305
_journal_paper_doi 10.1039/c6ob02333a
_journal_volume 15
_journal_year 2017
_chemical_compound_source 'synthesis as described'
_chemical_formula_moiety 'C22 H23 F3 O4'
_chemical_formula_sum 'C22 H23 F3 O4'
_chemical_formula_weight 408.4
_space_group_crystal_system triclinic
_space_group_IT_number 2
_space_group_name_Hall '-P 1'
_space_group_name_H-M_alt 'P -1'
_symmetry_space_group_name_Hall '-P 1'
_symmetry_space_group_name_H-M 'P -1'
_atom_sites_solution_hydrogens geom
_atom_sites_solution_primary direct
_atom_sites_solution_secondary geom
_audit_conform_dict_location ftp://ftp.iucr.org/pub/cif_core.dic
_audit_conform_dict_name cif_core.dic
_audit_conform_dict_version 2.4.5
_audit_creation_date 2016-10-19T13:07:19-00:00
_audit_creation_method 'WinGX routine CIF_UPDATE'
_audit_update_record
;
2016-10-19 deposited with the CCDC.
2016-11-23 downloaded from the CCDC.
;
_cell_angle_alpha 91.588(5)
_cell_angle_beta 107.369(4)
_cell_angle_gamma 115.303(13)
_cell_formula_units_Z 2
_cell_length_a 8.8528(7)
_cell_length_b 10.3504(8)
_cell_length_c 14.1556(11)
_cell_measurement_reflns_used 9912
_cell_measurement_temperature 100(2)
_cell_measurement_theta_max 29.95
_cell_measurement_theta_min 2.21
_cell_measurement_wavelength 0.71073
_cell_volume 1100.9(2)
_computing_cell_refinement 'SAINT V7.68A integration software'
_computing_data_collection 'Bruker APEX2 software'
_computing_data_reduction 'SORTAV (Blessing, 1995)'
_computing_molecular_graphics 'ORTEP-3 for Windows (Farrugia, 2012)'
_computing_publication_material 'WinGX publication routines (Farrugia, 2012)'
_computing_structure_refinement 'SHELXL-2016/5 (Sheldrick, 2016)'
_computing_structure_solution 'SIR-92 (Altomare et al., 1994)'
_diffrn_ambient_temperature 100(2)
_diffrn_detector 'APEX-II CCD'
_diffrn_measured_fraction_theta_full 1
_diffrn_measured_fraction_theta_max 0.998
_diffrn_measurement_device '\k-geometry diffractometer'
_diffrn_measurement_device_type 'Bruker APEX-II'
_diffrn_measurement_method '\f or \w oscillation scans'
_diffrn_radiation_monochromator graphite
_diffrn_radiation_probe x-ray
_diffrn_radiation_type MoK\a
_diffrn_radiation_wavelength 0.71073
_diffrn_reflns_av_R_equivalents 0.063
_diffrn_reflns_av_unetI/netI 0.0429
_diffrn_reflns_Laue_measured_fraction_full 1
_diffrn_reflns_Laue_measured_fraction_max 0.998
_diffrn_reflns_limit_h_max 12
_diffrn_reflns_limit_h_min -12
_diffrn_reflns_limit_k_max 14
_diffrn_reflns_limit_k_min -14
_diffrn_reflns_limit_l_max 19
_diffrn_reflns_limit_l_min -19
_diffrn_reflns_number 49415
_diffrn_reflns_point_group_measured_fraction_full 1
_diffrn_reflns_point_group_measured_fraction_max 0.998
_diffrn_reflns_reduction_process
;
        Scaled and merged with Sortav
        R.H. Blessing, (1987) Cryst. Rev. 1, 3-58
        R.H. Blessing, (1989) J. Appl. Cryst. 22, 396-397
;
_diffrn_reflns_theta_full 25.242
_diffrn_reflns_theta_max 30.029
_diffrn_reflns_theta_min 1.532
_diffrn_source 'sealed x-ray tube'
_diffrn_standards_number 0
_exptl_absorpt_coefficient_mu 0.1
_exptl_absorpt_correction_T_max 0.746
_exptl_absorpt_correction_T_min 0.689
_exptl_absorpt_correction_type multi-scan
_exptl_absorpt_process_details
;
SADABS-2008/1 - Bruker AXS area detector scaling and absorption correction
;
_exptl_crystal_colour colourless
_exptl_crystal_density_diffrn 1.232
_exptl_crystal_density_method 'not measured'
_exptl_crystal_description plate
_exptl_crystal_F_000 428
_exptl_crystal_size_max 0.5
_exptl_crystal_size_mid 0.4
_exptl_crystal_size_min 0.1
_platon_squeeze_details
;
TITL shelx     P -1         R = 0.20
CELL    8.8528   10.3504   14.1556     91.59    107.37    115.30
SPGR P-1
# Solvent Accessible Volume =       152
# Electrons Found in S.A.V. =        46
# Note: Atoms in Void as Cxxx and Qxxx all others
C101 0.555 1.002 0.490 !      10.31 eA-3
C102 0.428 0.127 0.389 !       8.19 eA-3
C103 0.546 0.088 0.420 !       7.14 eA-3
C104 0.710 0.156 0.388 !       6.58 eA-3
C105 0.559 0.167 0.406 !       5.88 eA-3
Q106 0.594 1.000 0.422 !       0.95 eA-3
Q107 0.671 0.230 0.344 !       0.85 eA-3
C108 0.463 0.037 0.433 !       0.75 eA-3
Q109 0.813 0.184 0.048 !       0.74 eA-3
Q110 0.846 0.819 0.406 !       0.72 eA-3
Q111 0.215 0.412 0.063 !       0.70 eA-3
C112 0.796 0.176 0.451 !       0.69 eA-3
Q113 0.910 0.337 0.284 !       0.69 eA-3
Q114 0.095 0.759 0.190 !       0.68 eA-3
Q115 0.816 0.225 0.013 !       0.66 eA-3
Q116 0.885 0.622 0.387 !       0.64 eA-3
Q117 0.247 0.993 0.021 !       0.63 eA-3
Q118 0.380 0.833 0.225 !       0.63 eA-3
Q119 0.897 0.753 0.356 !       0.62 eA-3
Q120 0.848 0.052 0.179 !       0.62 eA-3
Q121 0.250 0.947 0.067 !       0.62 eA-3
Q122 0.668 0.287 0.165 !       0.62 eA-3
Q123 0.118 0.349 0.091 !       0.61 eA-3
Q124 0.250 0.288 0.483 !       0.61 eA-3
Q125 0.849 0.415 0.096 !       0.60 eA-3
Q126 0.789 0.563 0.457 !       0.60 eA-3
Q127 0.973 0.248 0.124 !       0.58 eA-3
Q128 0.906 0.496 0.133 !       0.58 eA-3
Q129 0.815 0.914 0.160 !       0.57 eA-3
Q130 0.189 0.346 0.499 !       0.57 eA-3
Q131 0.316 0.908 0.158 !       0.57 eA-3
Q132 0.147 0.283 0.177 !       0.57 eA-3
Q133 0.399 0.469 0.123 !       0.56 eA-3
Q134 0.782 0.934 0.086 !       0.56 eA-3
Q135 0.965 0.374 0.250 !       0.56 eA-3
Q136 0.869 0.287 0.136 !       0.54 eA-3
Q137 0.855 0.370 0.147 !       0.53 eA-3
Q138 0.057 0.255 0.131 !       0.53 eA-3
Q139 0.780 0.754 0.472 !       0.52 eA-3
Q140 0.405 0.778 0.264 !       0.52 eA-3
Q141 0.123 0.343 0.046 !       0.51 eA-3
Q142 0.168 0.777 0.193 !       0.51 eA-3
Q143 0.877 0.159 0.152 !       0.50 eA-3
;
_refine_diff_density_max 0.475
_refine_diff_density_min -0.374
_refine_diff_density_rms 0.055
_refine_ls_extinction_method none
_refine_ls_goodness_of_fit_ref 1.07
_refine_ls_hydrogen_treatment constr
_refine_ls_matrix_type full
_refine_ls_number_constraints 0
_refine_ls_number_parameters 263
_refine_ls_number_reflns 6433
_refine_ls_number_restraints 0
_refine_ls_restrained_S_all 1.07
_refine_ls_R_factor_all 0.0511
_refine_ls_R_factor_gt 0.0415
_refine_ls_shift/su_max 0.001
_refine_ls_shift/su_mean 0
_refine_ls_structure_factor_coef Fsqd
_refine_ls_weighting_details 'w=1/[\s^2^(Fo^2^)+(0.0578P)^2^+0.2780P] where P=(Fo^2^+2Fc^2^)/3'
_refine_ls_weighting_scheme calc
_refine_ls_wR_factor_gt 0.1157
_refine_ls_wR_factor_ref 0.1211
_reflns_Friedel_coverage 0
_reflns_number_gt 5362
_reflns_number_total 6433
_reflns_threshold_expression 'I > 2\s(I)'
_cod_data_source_file c6ob02333a2.cif
_cod_data_source_block shelx
_cod_depositor_comments 'Adding full bibliography for 7155386--7155387.cif.'
_cod_database_code 7155386
_shelx_estimated_absorpt_t_min 0.952
_shelx_estimated_absorpt_t_max 0.99
_shelx_shelxl_version_number 2016/5
_platon_squeeze_void_probe_radius 1.20

loop_
_space_group_symop_operation_xyz
'x, y, z'
'-x, -y, -z'

loop_
_atom_site_label
_atom_site_type_symbol
_atom_site_fract_x
_atom_site_fract_y
_atom_site_fract_z
_atom_site_U_iso_or_equiv
_atom_site_adp_type
_atom_site_occupancy
_atom_site_site_symmetry_order
_atom_site_calc_flag
_atom_site_refinement_flags_posn
_atom_site_refinement_flags_adp
F91 F -0.68105(9) -0.26714(7) 0.83273(5) 0.02181(15) Uani 1 1 d . .
F92 F -0.95225(9) -0.37479(7) 0.73018(5) 0.02102(15) Uani 1 1 d . .
F93 F -0.87903(9) -0.44402(7) 0.87193(5) 0.02105(15) Uani 1 1 d . .
O1 O -0.87867(11) -0.22462(10) 1.18174(6) 0.02238(17) Uani 1 1 d . .
O2 O -0.77987(9) -0.18043(8) 0.97740(5) 0.01377(14) Uani 1 1 d . .
O3 O -0.85442(10) -0.10504(8) 0.82319(5) 0.01382(14) Uani 1 1 d . .
O11 O -0.59596(10) -0.18827(9) 1.24658(6) 0.02006(17) Uani 1 1 d . .
C1 C -0.72430(14) -0.15878(12) 1.18943(7) 0.01549(19) Uani 1 1 d . .
C2 C -0.65176(14) -0.03225(12) 1.13756(8) 0.0171(2) Uani 1 1 d . .
H2A H -0.535231 -0.018151 1.13506 0.021 Uiso 1 1 calc R U
H2B H -0.633293 0.057447 1.176458 0.021 Uiso 1 1 calc R U
C3 C -0.77904(13) -0.05915(11) 1.03156(7) 0.01441(19) Uani 1 1 d . .
H3 H -0.900963 -0.087793 1.033675 0.017 Uiso 1 1 calc R U
C4 C -0.72720(14) 0.06954(11) 0.97745(8) 0.01545(19) Uani 1 1 d . .
H4A H -0.603356 0.103464 0.979201 0.019 Uiso 1 1 calc R U
H4B H -0.734262 0.150665 1.011377 0.019 Uiso 1 1 calc R U
C5 C -0.85391(13) 0.02257(11) 0.86855(8) 0.01386(18) Uani 1 1 d . .
H5 H -0.976663 -0.00267 0.867841 0.017 Uiso 1 1 calc R U
C6 C -0.80361(14) 0.13602(11) 0.80300(8) 0.01568(19) Uani 1 1 d . .
H6A H -0.683465 0.159114 0.802033 0.019 Uiso 1 1 calc R U
H6B H -0.798627 0.226082 0.832729 0.019 Uiso 1 1 calc R U
C7 C -0.93557(15) 0.08550(12) 0.69456(8) 0.0179(2) Uani 1 1 d . .
H7A H -0.939103 -0.003686 0.664474 0.021 Uiso 1 1 calc R U
H7B H -1.056048 0.060891 0.695604 0.021 Uiso 1 1 calc R U
C8 C -0.89587(13) -0.22031(11) 0.87678(7) 0.01286(18) Uani 1 1 d . .
C9 C -0.85102(13) -0.32761(11) 0.82762(8) 0.01538(19) Uani 1 1 d . .
C11 C -0.65615(16) -0.30963(13) 1.29786(10) 0.0248(2) Uani 1 1 d . .
H11A H -0.71228 -0.289721 1.34268 0.037 Uiso 1 1 calc R U
H11B H -0.554278 -0.323414 1.337444 0.037 Uiso 1 1 calc R U
H11C H -0.742624 -0.397869 1.24815 0.037 Uiso 1 1 calc R U
C111 C -0.88711(14) 0.19945(11) 0.62957(8) 0.01586(19) Uani 1 1 d . .
C112 C -0.81855(16) 0.18406(13) 0.55562(8) 0.0213(2) Uani 1 1 d . .
H112 H -0.804476 0.099468 0.544874 0.026 Uiso 1 1 calc R U
C113 C -0.77035(17) 0.29044(15) 0.49723(9) 0.0250(2) Uani 1 1 d . .
H113 H -0.722094 0.278705 0.447909 0.03 Uiso 1 1 calc R U
C114 C -0.79261(16) 0.41363(13) 0.51090(9) 0.0238(2) Uani 1 1 d . .
H114 H -0.760769 0.485957 0.470714 0.029 Uiso 1 1 calc R U
C115 C -0.86204(16) 0.43033(12) 0.58404(8) 0.0210(2) Uani 1 1 d . .
H115 H -0.878026 0.514223 0.593645 0.025 Uiso 1 1 calc R U
C116 C -0.90795(14) 0.32473(12) 0.64295(8) 0.0174(2) Uani 1 1 d . .
H116 H -0.954155 0.337621 0.693048 0.021 Uiso 1 1 calc R U
C211 C -1.09221(13) -0.29634(11) 0.86751(8) 0.01363(18) Uani 1 1 d . .
C212 C -1.14380(14) -0.38063(12) 0.93795(8) 0.01655(19) Uani 1 1 d . .
H212 H -1.056499 -0.385113 0.994435 0.02 Uiso 1 1 calc R U
C213 C -1.32406(15) -0.45847(12) 0.92532(9) 0.0200(2) Uani 1 1 d . .
H213 H -1.359364 -0.51645 0.973048 0.024 Uiso 1 1 calc R U
C214 C -1.45229(14) -0.45130(12) 0.84285(9) 0.0208(2) Uani 1 1 d . .
H214 H -1.574854 -0.504313 0.834374 0.025 Uiso 1 1 calc R U
C215 C -1.40068(15) -0.36665(13) 0.77318(9) 0.0205(2) Uani 1 1 d . .
H215 H -1.488095 -0.361259 0.717242 0.025 Uiso 1 1 calc R U
C216 C -1.22119(14) -0.28951(12) 0.78490(8) 0.0169(2) Uani 1 1 d . .
H216 H -1.186475 -0.232261 0.736723 0.02 Uiso 1 1 calc R U

loop_
_atom_site_aniso_label
_atom_site_aniso_U_11
_atom_site_aniso_U_22
_atom_site_aniso_U_33
_atom_site_aniso_U_23
_atom_site_aniso_U_13
_atom_site_aniso_U_12
F91 0.0171(3) 0.0195(3) 0.0312(4) 0.0011(3) 0.0115(3) 0.0086(3)
F92 0.0248(3) 0.0219(3) 0.0154(3) -0.0016(2) 0.0045(3) 0.0118(3)
F93 0.0266(3) 0.0143(3) 0.0259(3) 0.0065(3) 0.0100(3) 0.0118(3)
O1 0.0178(4) 0.0282(4) 0.0218(4) 0.0097(3) 0.0090(3) 0.0094(3)
O2 0.0143(3) 0.0135(3) 0.0123(3) 0.0009(3) 0.0025(3) 0.0067(3)
O3 0.0176(3) 0.0115(3) 0.0145(3) 0.0038(3) 0.0075(3) 0.0072(3)
O11 0.0166(4) 0.0184(4) 0.0225(4) 0.0061(3) 0.0045(3) 0.0068(3)
C1 0.0181(5) 0.0160(5) 0.0114(4) 0.0003(3) 0.0045(3) 0.0074(4)
C2 0.0169(5) 0.0159(5) 0.0137(4) 0.0014(4) 0.0036(4) 0.0045(4)
C3 0.0156(4) 0.0135(4) 0.0134(4) 0.0009(3) 0.0048(3) 0.0062(4)
C4 0.0177(5) 0.0126(4) 0.0150(4) 0.0018(3) 0.0055(4) 0.0061(4)
C5 0.0159(4) 0.0116(4) 0.0154(4) 0.0026(3) 0.0061(4) 0.0069(4)
C6 0.0170(5) 0.0125(4) 0.0173(5) 0.0046(4) 0.0058(4) 0.0065(4)
C7 0.0210(5) 0.0136(5) 0.0168(5) 0.0040(4) 0.0049(4) 0.0067(4)
C8 0.0142(4) 0.0120(4) 0.0121(4) 0.0023(3) 0.0039(3) 0.0063(4)
C9 0.0158(5) 0.0131(4) 0.0173(5) 0.0025(4) 0.0059(4) 0.0066(4)
C11 0.0239(6) 0.0205(5) 0.0275(6) 0.0095(5) 0.0059(5) 0.0096(5)
C111 0.0161(4) 0.0154(5) 0.0140(4) 0.0033(4) 0.0028(4) 0.0069(4)
C112 0.0256(5) 0.0234(5) 0.0184(5) 0.0028(4) 0.0068(4) 0.0149(5)
C113 0.0278(6) 0.0338(7) 0.0171(5) 0.0064(5) 0.0106(4) 0.0154(5)
C114 0.0266(6) 0.0231(6) 0.0175(5) 0.0086(4) 0.0066(4) 0.0081(5)
C115 0.0252(5) 0.0166(5) 0.0194(5) 0.0041(4) 0.0041(4) 0.0101(4)
C116 0.0188(5) 0.0176(5) 0.0166(5) 0.0030(4) 0.0059(4) 0.0092(4)
C211 0.0134(4) 0.0121(4) 0.0149(4) 0.0015(3) 0.0046(3) 0.0057(4)
C212 0.0158(5) 0.0162(5) 0.0170(5) 0.0046(4) 0.0051(4) 0.0070(4)
C213 0.0176(5) 0.0184(5) 0.0238(5) 0.0068(4) 0.0092(4) 0.0063(4)
C214 0.0138(5) 0.0181(5) 0.0281(6) 0.0033(4) 0.0068(4) 0.0055(4)
C215 0.0158(5) 0.0202(5) 0.0229(5) 0.0035(4) 0.0021(4) 0.0090(4)
C216 0.0171(5) 0.0157(5) 0.0165(5) 0.0038(4) 0.0041(4) 0.0074(4)

loop_
_atom_type_symbol
_atom_type_description
_atom_type_scat_dispersion_real
_atom_type_scat_dispersion_imag
_atom_type_scat_source
F F 0.0171 0.0103 'International Tables Vol C Tables 4.2.6.8 and 6.1.1.4'
O O 0.0106 0.006 'International Tables Vol C Tables 4.2.6.8 and 6.1.1.4'
C C 0.0033 0.0016 'International Tables Vol C Tables 4.2.6.8 and 6.1.1.4'
H H 0 0 'International Tables Vol C Tables 4.2.6.8 and 6.1.1.4'

loop_
_geom_angle_atom_site_label_1
_geom_angle_atom_site_label_2
_geom_angle_atom_site_label_3
_geom_angle
C8 O2 C3 112.13(7)
C8 O3 C5 113.67(7)
C1 O11 C11 115.04(9)
O1 C1 O11 123.75(10)
O1 C1 C2 124.29(10)
O11 C1 C2 111.95(9)
C1 C2 C3 110.72(9)
C1 C2 H2A 109.5
C3 C2 H2A 109.5
C1 C2 H2B 109.5
C3 C2 H2B 109.5
H2A C2 H2B 108.1
O2 C3 C2 105.40(8)
O2 C3 C4 109.41(8)
C2 C3 C4 114.45(9)
O2 C3 H3 109.1
C2 C3 H3 109.1
C4 C3 H3 109.1
C3 C4 C5 108.93(8)
C3 C4 H4A 109.9
C5 C4 H4A 109.9
C3 C4 H4B 109.9
C5 C4 H4B 109.9
H4A C4 H4B 108.3
O3 C5 C6 106.72(8)
O3 C5 C4 109.00(8)
C6 C5 C4 114.16(9)
O3 C5 H5 108.9
C6 C5 H5 108.9
C4 C5 H5 108.9
C5 C6 C7 112.56(9)
C5 C6 H6A 109.1
C7 C6 H6A 109.1
C5 C6 H6B 109.1
C7 C6 H6B 109.1
H6A C6 H6B 107.8
C111 C7 C6 112.60(9)
C111 C7 H7A 109.1
C6 C7 H7A 109.1
C111 C7 H7B 109.1
C6 C7 H7B 109.1
H7A C7 H7B 107.8
O3 C8 O2 112.61(8)
O3 C8 C211 113.51(8)
O2 C8 C211 112.70(8)
O3 C8 C9 103.73(8)
O2 C8 C9 104.08(8)
C211 C8 C9 109.32(8)
F93 C9 F91 107.10(8)
F93 C9 F92 107.55(8)
F91 C9 F92 107.42(8)
F93 C9 C8 111.66(8)
F91 C9 C8 112.19(8)
F92 C9 C8 110.69(8)
O11 C11 H11A 109.5
O11 C11 H11B 109.5
H11A C11 H11B 109.5
O11 C11 H11C 109.5
H11A C11 H11C 109.5
H11B C11 H11C 109.5
C112 C111 C116 118.09(10)
C112 C111 C7 121.15(10)
C116 C111 C7 120.76(9)
C113 C112 C111 121.16(10)
C113 C112 H112 119.4
C111 C112 H112 119.4
C114 C113 C112 120.15(11)
C114 C113 H113 119.9
C112 C113 H113 119.9
C113 C114 C115 119.45(11)
C113 C114 H114 120.3
C115 C114 H114 120.3
C116 C115 C114 120.21(10)
C116 C115 H115 119.9
C114 C115 H115 119.9
C115 C116 C111 120.94(10)
C115 C116 H116 119.5
C111 C116 H116 119.5
C212 C211 C216 119.80(9)
C212 C211 C8 119.94(9)
C216 C211 C8 120.12(9)
C211 C212 C213 119.87(10)
C211 C212 H212 120.1
C213 C212 H212 120.1
C214 C213 C212 120.16(10)
C214 C213 H213 119.9
C212 C213 H213 119.9
C215 C214 C213 119.90(10)
C215 C214 H214 120
C213 C214 H214 120
C214 C215 C216 120.27(10)
C214 C215 H215 119.9
C216 C215 H215 119.9
C215 C216 C211 120.00(10)
C215 C216 H216 120
C211 C216 H216 120

loop_
_geom_bond_atom_site_label_1
_geom_bond_atom_site_label_2
_geom_bond_distance
F91 C9 1.3374(12)
F92 C9 1.3397(12)
F93 C9 1.3364(12)
O1 C1 1.2061(13)
O2 C8 1.4091(12)
O2 C3 1.4488(12)
O3 C8 1.4055(12)
O3 C5 1.4502(12)
O11 C1 1.3415(13)
O11 C11 1.4485(14)
C1 C2 1.5109(15)
C2 C3 1.5159(14)
C2 H2A 0.99
C2 H2B 0.99
C3 C4 1.5216(14)
C3 H3 1
C4 C5 1.5267(14)
C4 H4A 0.99
C4 H4B 0.99
C5 C6 1.5160(14)
C5 H5 1
C6 C7 1.5353(15)
C6 H6A 0.99
C6 H6B 0.99
C7 C111 1.5115(15)
C7 H7A 0.99
C7 H7B 0.99
C8 C211 1.5318(14)
C8 C9 1.5410(14)
C11 H11A 0.98
C11 H11B 0.98
C11 H11C 0.98
C111 C112 1.3936(15)
C111 C116 1.4011(15)
C112 C113 1.3917(17)
C112 H112 0.95
C113 C114 1.3877(18)
C113 H113 0.95
C114 C115 1.3930(17)
C114 H114 0.95
C115 C116 1.3887(15)
C115 H115 0.95
C116 H116 0.95
C211 C212 1.3942(14)
C211 C216 1.3973(14)
C212 C213 1.3965(15)
C212 H212 0.95
C213 C214 1.3937(16)
C213 H213 0.95
C214 C215 1.3870(17)
C214 H214 0.95
C215 C216 1.3931(15)
C215 H215 0.95
C216 H216 0.95

loop_
_geom_torsion_atom_site_label_1
_geom_torsion_atom_site_label_2
_geom_torsion_atom_site_label_3
_geom_torsion_atom_site_label_4
_geom_torsion
C11 O11 C1 O1 1.57(15)
C11 O11 C1 C2 -179.35(9)
O1 C1 C2 C3 -39.59(14)
O11 C1 C2 C3 141.33(9)
C8 O2 C3 C2 179.03(8)
C8 O2 C3 C4 -57.45(10)
C1 C2 C3 O2 -66.25(10)
C1 C2 C3 C4 173.49(8)
O2 C3 C4 C5 55.72(10)
C2 C3 C4 C5 173.73(8)
C8 O3 C5 C6 178.89(8)
C8 O3 C5 C4 55.15(10)
C3 C4 C5 O3 -54.06(10)
C3 C4 C5 C6 -173.27(8)
O3 C5 C6 C7 60.31(11)
C4 C5 C6 C7 -179.21(8)
C5 C6 C7 C111 179.10(8)
C5 O3 C8 O2 -57.00(10)
C5 O3 C8 C211 72.57(10)
C5 O3 C8 C9 -168.90(8)
C3 O2 C8 O3 57.65(10)
C3 O2 C8 C211 -72.33(10)
C3 O2 C8 C9 169.33(8)
O3 C8 C9 F93 178.46(8)
O2 C8 C9 F93 60.47(10)
C211 C8 C9 F93 -60.16(11)
O3 C8 C9 F91 58.21(10)
O2 C8 C9 F91 -59.78(10)
C211 C8 C9 F91 179.59(8)
O3 C8 C9 F92 -61.76(10)
O2 C8 C9 F92 -179.74(8)
C211 C8 C9 F92 59.63(11)
C6 C7 C111 C112 107.31(11)
C6 C7 C111 C116 -71.89(13)
C116 C111 C112 C113 0.62(16)
C7 C111 C112 C113 -178.60(10)
C111 C112 C113 C114 -0.99(18)
C112 C113 C114 C115 0.56(18)
C113 C114 C115 C116 0.22(18)
C114 C115 C116 C111 -0.59(17)
C112 C111 C116 C115 0.16(16)
C7 C111 C116 C115 179.39(10)
O3 C8 C211 C212 -160.64(9)
O2 C8 C211 C212 -31.12(12)
C9 C8 C211 C212 84.10(11)
O3 C8 C211 C216 23.70(13)
O2 C8 C211 C216 153.22(9)
C9 C8 C211 C216 -91.56(11)
C216 C211 C212 C213 0.38(15)
C8 C211 C212 C213 -175.29(9)
C211 C212 C213 C214 -0.42(16)
C212 C213 C214 C215 0.01(17)
C213 C214 C215 C216 0.45(17)
C214 C215 C216 C211 -0.49(17)
C212 C211 C216 C215 0.07(16)
C8 C211 C216 C215 175.74(9)

loop_
_platon_squeeze_void_nr
_platon_squeeze_void_average_x
_platon_squeeze_void_average_y
_platon_squeeze_void_average_z
_platon_squeeze_void_volume
_platon_squeeze_void_count_electrons
_platon_squeeze_void_content
1 0.500 1.000 0.500 151 46 'ethyl acetate/hexane '
